data_4083930
loop_
_publ_author_name
'Bashir, Oumar'
'Piche, Laurence'
'Claverie, Jerome P.'

_publ_section_title
;
 18-Electron Ruthenium Phosphine Sulfonate Catalysts for Olefin Metathesis
;
_journal_issue 14
_journal_name_full Organometallics
_journal_page_first 3695
_journal_paper_doi 10.1021/om500212x
_journal_volume 33
_journal_year 2014
_chemical_formula_sum 'C51 H38 O6 P2 Ru S2'
_chemical_formula_weight 973.94
_chemical_name_systematic
; 
 ? 
;
_space_group_IT_number 1
_symmetry_cell_setting triclinic
_symmetry_space_group_name_Hall 'P 1'
_symmetry_space_group_name_H-M 'P 1'
_atom_sites_solution_hydrogens geom
_atom_sites_solution_primary direct
_atom_sites_solution_secondary difmap
_audit_creation_method SHELXL-97
_cell_angle_alpha 117.7440(10)
_cell_angle_beta 107.5880(10)
_cell_angle_gamma 95.6220(10)
_cell_formula_units_Z 1
_cell_length_a 10.3632(8)
_cell_length_b 11.2217(9)
_cell_length_c 11.5003(9)
_cell_measurement_reflns_used 7993
_cell_measurement_temperature 250(2)
_cell_measurement_theta_max 27.44
_cell_measurement_theta_min 2.18
_cell_volume 1082.24(15)
_computing_cell_refinement 'Bruker SAINT'
_computing_data_collection 'Bruker APEX2'
_computing_data_reduction 'Bruker SAINT'
_computing_molecular_graphics 'Bruker SHELXTL'
_computing_publication_material 'Bruker SHELXTL'
_computing_structure_refinement 'SHELXL-97 (Sheldrick, 2008)'
_computing_structure_solution 'SHELXS-97 (Sheldrick, 2008)'
_diffrn_ambient_temperature 250(2)
_diffrn_detector_area_resol_mean 8.33
_diffrn_measured_fraction_theta_full 1.000
_diffrn_measured_fraction_theta_max 0.997
_diffrn_measurement_device_type 'Bruker AXS APEX diffractometer'
_diffrn_measurement_method '\f and \w scans'
_diffrn_radiation_monochromator graphite
_diffrn_radiation_source 'fine-focus sealed tube'
_diffrn_radiation_type MoK\a
_diffrn_radiation_wavelength 0.71073
_diffrn_reflns_av_R_equivalents 0.0168
_diffrn_reflns_av_sigmaI/netI 0.0351
_diffrn_reflns_limit_h_max 13
_diffrn_reflns_limit_h_min -13
_diffrn_reflns_limit_k_max 14
_diffrn_reflns_limit_k_min -14
_diffrn_reflns_limit_l_max 14
_diffrn_reflns_limit_l_min -14
_diffrn_reflns_number 14403
_diffrn_reflns_theta_full 25.00
_diffrn_reflns_theta_max 27.52
_diffrn_reflns_theta_min 2.11
_exptl_absorpt_coefficient_mu 0.585
_exptl_absorpt_correction_T_max 0.9169
_exptl_absorpt_correction_T_min 0.8300
_exptl_absorpt_correction_type multi-scan
_exptl_absorpt_process_details 'APEX2 (Bruker, 2007)'
_exptl_crystal_colour red
_exptl_crystal_density_diffrn 1.494
_exptl_crystal_density_method 'not measured'
_exptl_crystal_description block
_exptl_crystal_F_000 498
_exptl_crystal_size_max 0.33
_exptl_crystal_size_mid 0.22
_exptl_crystal_size_min 0.15
_refine_diff_density_max 0.442
_refine_diff_density_min -0.229
_refine_diff_density_rms 0.054
_refine_ls_abs_structure_details 'Flack H D (1983), Acta Cryst. A39, 876-881'
_refine_ls_abs_structure_Flack -0.018(14)
_refine_ls_extinction_method none
_refine_ls_goodness_of_fit_ref 1.018
_refine_ls_hydrogen_treatment constr
_refine_ls_matrix_type full
_refine_ls_number_parameters 559
_refine_ls_number_reflns 9688
_refine_ls_number_restraints 3
_refine_ls_restrained_S_all 1.018
_refine_ls_R_factor_all 0.0295
_refine_ls_R_factor_gt 0.0283
_refine_ls_shift/su_max 0.001
_refine_ls_shift/su_mean 0.000
_refine_ls_structure_factor_coef Fsqd
_refine_ls_weighting_details 'calc w=1/[\s^2^(Fo^2^)+(0.0381P)^2^+0.1386P] where P=(Fo^2^+2Fc^2^)/3'
_refine_ls_weighting_scheme calc
_refine_ls_wR_factor_gt 0.0654
_refine_ls_wR_factor_ref 0.0664
_reflns_number_gt 9467
_reflns_number_total 9688
_reflns_threshold_expression >2sigma(I)
_cod_data_source_file om500212x_si_002.cif
_cod_data_source_block cat4a
_cod_depositor_comments
;
The following automatic conversions were performed:

'_symmetry_cell_setting' value 'Triclinic' changed to 'triclinic'
according to
/usr/data/users/saulius/crontab/automatic-downloads/rss-feeds/ACS/lib/dictionaries/cif_core.dic
dictionary named 'cif_core.dic' version 2.4.2 from 2011-04-26.

Automatic conversion script
Id: cif_fix_values 2281 2013-09-26 08:29:07Z andrius 

 Adding full bibliography for 4083927--4083930.cif.
;
_cod_original_sg_symbol_H-M P1
_cod_database_code 4083930

loop_
_symmetry_equiv_pos_as_xyz
'x, y, z'

loop_
_atom_site_label
_atom_site_type_symbol
_atom_site_fract_x
_atom_site_fract_y
_atom_site_fract_z
_atom_site_U_iso_or_equiv
_atom_site_adp_type
_atom_site_occupancy
_atom_site_symmetry_multiplicity
_atom_site_calc_flag
_atom_site_refinement_flags
Ru1 Ru 0.055493(9) 0.835195(9) -0.143305(9) 0.01934(5) Uani 1 1 d .
P1 P -0.11925(7) 0.64453(7) -0.20710(7) 0.02263(15) Uani 1 1 d .
P2 P -0.01140(7) 1.01178(8) 0.00260(7) 0.02084(14) Uani 1 1 d .
S1 S 0.00963(7) 0.66521(7) -0.42834(7) 0.02557(13) Uani 1 1 d .
S2 S 0.32470(7) 1.09887(8) -0.00542(7) 0.03279(16) Uani 1 1 d .
O1 O 0.1272(2) 0.6836(2) -0.3038(2) 0.0298(5) Uani 1 1 d .
O2 O -0.05345(19) 0.78236(19) -0.37115(19) 0.0262(4) Uani 1 1 d .
O3 O 0.0438(3) 0.6470(2) -0.5458(2) 0.0428(5) Uani 1 1 d .
O4 O 0.1952(2) 0.9934(2) -0.1319(2) 0.0301(5) Uani 1 1 d .
O5 O 0.3851(3) 1.1949(3) -0.0366(3) 0.0583(7) Uani 1 1 d .
O6 O 0.4196(2) 1.0350(3) 0.0498(3) 0.0539(6) Uani 1 1 d .
C1 C 0.1676(3) 0.8397(3) 0.0194(3) 0.0258(5) Uani 1 1 d .
C2 C 0.2477(3) 0.8359(3) 0.1231(3) 0.0361(6) Uani 1 1 d .
C3 C 0.3306(3) 0.8369(3) 0.2398(3) 0.0326(6) Uani 1 1 d .
C4 C 0.3999(4) 0.6289(4) 0.0948(4) 0.0459(8) Uani 1 1 d .
H4 H 0.3278 0.6140 0.0125 0.055 Uiso 1 1 calc R
C5 C 0.4858(4) 0.5408(4) 0.0815(5) 0.0578(10) Uani 1 1 d .
H5 H 0.4727 0.4667 -0.0093 0.069 Uiso 1 1 calc R
C6 C 0.5914(4) 0.5626(4) 0.2030(5) 0.0593(11) Uani 1 1 d .
H6 H 0.6498 0.5026 0.1943 0.071 Uiso 1 1 calc R
C7 C 0.6119(4) 0.6704(4) 0.3356(4) 0.0530(9) Uani 1 1 d .
H7 H 0.6844 0.6846 0.4173 0.064 Uiso 1 1 calc R
C8 C 0.5256(3) 0.7585(4) 0.3491(4) 0.0430(7) Uani 1 1 d .
H8 H 0.5393 0.8320 0.4404 0.052 Uiso 1 1 calc R
C9 C 0.4186(3) 0.7393(3) 0.2285(3) 0.0340(6) Uani 1 1 d .
C10 C 0.3008(3) 0.8976(4) 0.4678(3) 0.0442(8) Uani 1 1 d .
H10 H 0.2852 0.8027 0.4406 0.053 Uiso 1 1 calc R
C11 C 0.2937(4) 0.9954(5) 0.5945(4) 0.0588(10) Uani 1 1 d .
H11 H 0.2735 0.9665 0.6534 0.071 Uiso 1 1 calc R
C12 C 0.3160(4) 1.1343(5) 0.6345(4) 0.0637(11) Uani 1 1 d .
H12 H 0.3101 1.1998 0.7201 0.076 Uiso 1 1 calc R
C13 C 0.3471(4) 1.1779(4) 0.5492(4) 0.0582(10) Uani 1 1 d .
H13 H 0.3644 1.2733 0.5781 0.070 Uiso 1 1 calc R
C14 C 0.3528(3) 1.0823(3) 0.4223(3) 0.0423(7) Uani 1 1 d .
H14 H 0.3712 1.1122 0.3634 0.051 Uiso 1 1 calc R
C15 C 0.3313(3) 0.9409(3) 0.3806(3) 0.0353(6) Uani 1 1 d .
C16 C -0.1176(3) 0.5103(3) -0.4868(3) 0.0256(5) Uani 1 1 d .
C17 C -0.1698(3) 0.4022(3) -0.6305(3) 0.0335(6) Uani 1 1 d .
H17 H -0.1394 0.4129 -0.6951 0.040 Uiso 1 1 calc R
C18 C -0.2655(4) 0.2811(3) -0.6758(4) 0.0428(8) Uani 1 1 d .
H18 H -0.3019 0.2087 -0.7725 0.051 Uiso 1 1 calc R
C19 C -0.3094(4) 0.2639(3) -0.5811(4) 0.0465(8) Uani 1 1 d .
H19 H -0.3729 0.1788 -0.6129 0.056 Uiso 1 1 calc R
C20 C -0.2602(3) 0.3713(3) -0.4396(3) 0.0373(7) Uani 1 1 d .
H20 H -0.2921 0.3594 -0.3764 0.045 Uiso 1 1 calc R
C21 C -0.1633(3) 0.4981(3) -0.3895(3) 0.0268(6) Uani 1 1 d .
C22 C -0.3321(3) 0.7521(3) -0.2862(3) 0.0325(6) Uani 1 1 d .
H22 H -0.2690 0.7900 -0.3125 0.039 Uiso 1 1 calc R
C23 C -0.4624(3) 0.7795(4) -0.3040(3) 0.0448(8) Uani 1 1 d .
H23 H -0.4865 0.8367 -0.3414 0.054 Uiso 1 1 calc R
C24 C -0.5549(4) 0.7243(4) -0.2680(4) 0.0585(11) Uani 1 1 d .
H24 H -0.6409 0.7469 -0.2764 0.070 Uiso 1 1 calc R
C25 C -0.5231(4) 0.6347(5) -0.2189(4) 0.0605(12) Uani 1 1 d .
H25 H -0.5897 0.5930 -0.1987 0.073 Uiso 1 1 calc R
C26 C -0.3933(4) 0.6064(4) -0.1992(4) 0.0453(8) Uani 1 1 d .
H26 H -0.3719 0.5457 -0.1656 0.054 Uiso 1 1 calc R
C27 C -0.2947(3) 0.6682(3) -0.2295(3) 0.0289(6) Uani 1 1 d .
C28 C 0.0026(4) 0.4740(4) -0.1238(4) 0.0504(9) Uani 1 1 d .
H28 H 0.0186 0.4357 -0.2085 0.061 Uiso 1 1 calc R
C29 C 0.0570(4) 0.4341(4) -0.0229(5) 0.0713(14) Uani 1 1 d .
H29 H 0.1089 0.3681 -0.0405 0.086 Uiso 1 1 calc R
C30 C 0.0335(5) 0.4928(5) 0.1023(6) 0.0829(17) Uani 1 1 d .
H30 H 0.0707 0.4672 0.1698 0.100 Uiso 1 1 calc R
C31 C -0.0423(5) 0.5861(5) 0.1277(4) 0.0738(14) Uani 1 1 d .
H31 H -0.0578 0.6245 0.2127 0.089 Uiso 1 1 calc R
C32 C -0.0976(4) 0.6263(4) 0.0308(3) 0.0508(9) Uani 1 1 d .
H32 H -0.1508 0.6912 0.0494 0.061 Uiso 1 1 calc R
C33 C -0.0738(3) 0.5693(3) -0.0959(3) 0.0371(7) Uani 1 1 d .
C34 C 0.2693(3) 1.2010(3) 0.1332(3) 0.0274(6) Uani 1 1 d .
C35 C 0.3732(3) 1.3266(3) 0.2452(3) 0.0387(7) Uani 1 1 d .
H35 H 0.4602 1.3481 0.2394 0.046 Uiso 1 1 calc R
C36 C 0.3509(4) 1.4184(3) 0.3627(4) 0.0442(8) Uani 1 1 d .
H36 H 0.4227 1.5007 0.4372 0.053 Uiso 1 1 calc R
C37 C 0.2219(3) 1.3893(3) 0.3712(3) 0.0399(7) Uani 1 1 d .
H37 H 0.2050 1.4524 0.4505 0.048 Uiso 1 1 calc R
C38 C 0.1187(3) 1.2668(3) 0.2621(3) 0.0316(6) Uani 1 1 d .
H38 H 0.0314 1.2482 0.2685 0.038 Uiso 1 1 calc R
C39 C 0.1391(3) 1.1685(3) 0.1413(3) 0.0255(5) Uani 1 1 d .
C40 C -0.1200(3) 1.0658(3) -0.2153(3) 0.0325(6) Uani 1 1 d .
H40 H -0.0564 1.0212 -0.2503 0.039 Uiso 1 1 calc R
C41 C -0.2086(4) 1.1143(4) -0.2895(4) 0.0457(8) Uani 1 1 d .
H41 H -0.2031 1.1043 -0.3735 0.055 Uiso 1 1 calc R
C42 C -0.3040(4) 1.1766(4) -0.2418(4) 0.0517(9) Uani 1 1 d .
H42 H -0.3678 1.2034 -0.2962 0.062 Uiso 1 1 calc R
C43 C -0.3062(4) 1.2000(4) -0.1138(5) 0.0543(10) Uani 1 1 d .
H43 H -0.3687 1.2467 -0.0788 0.065 Uiso 1 1 calc R
C44 C -0.2159(3) 1.1545(3) -0.0356(4) 0.0381(7) Uani 1 1 d .
H44 H -0.2165 1.1721 0.0525 0.046 Uiso 1 1 calc R
C45 C -0.1253(3) 1.0833(3) -0.0885(3) 0.0252(5) Uani 1 1 d .
C46 C -0.2412(3) 0.9440(3) 0.0687(3) 0.0284(5) Uani 1 1 d .
H46 H -0.3010 0.9384 -0.0146 0.034 Uiso 1 1 calc R
C47 C -0.2983(3) 0.9162(3) 0.1519(3) 0.0389(7) Uani 1 1 d .
H47 H -0.3967 0.8922 0.1247 0.047 Uiso 1 1 calc R
C48 C -0.2110(4) 0.9237(4) 0.2739(4) 0.0476(8) Uani 1 1 d .
H48 H -0.2501 0.9043 0.3292 0.057 Uiso 1 1 calc R
C49 C -0.0673(4) 0.9594(4) 0.3149(4) 0.0481(8) Uani 1 1 d .
H49 H -0.0081 0.9651 0.3986 0.058 Uiso 1 1 calc R
C50 C -0.0089(3) 0.9872(3) 0.2326(3) 0.0356(7) Uani 1 1 d .
H50 H 0.0896 1.0108 0.2606 0.043 Uiso 1 1 calc R
C51 C -0.0956(3) 0.9801(3) 0.1091(3) 0.0256(5) Uani 1 1 d .

loop_
_atom_site_aniso_label
_atom_site_aniso_U_11
_atom_site_aniso_U_22
_atom_site_aniso_U_33
_atom_site_aniso_U_23
_atom_site_aniso_U_13
_atom_site_aniso_U_12
Ru1 0.01675(9) 0.02415(9) 0.01726(9) 0.01160(7) 0.00583(6) 0.00501(7)
P1 0.0239(4) 0.0235(3) 0.0203(3) 0.0119(3) 0.0086(3) 0.0041(3)
P2 0.0183(3) 0.0248(3) 0.0195(3) 0.0119(3) 0.0071(3) 0.0064(3)
S1 0.0252(3) 0.0300(3) 0.0205(3) 0.0112(3) 0.0113(2) 0.0068(3)
S2 0.0246(3) 0.0332(4) 0.0289(3) 0.0087(3) 0.0118(3) -0.0019(3)
O1 0.0205(10) 0.0344(12) 0.0282(10) 0.0122(9) 0.0086(8) 0.0089(8)
O2 0.0275(9) 0.0292(10) 0.0213(9) 0.0135(8) 0.0081(8) 0.0084(8)
O3 0.0546(14) 0.0455(13) 0.0288(11) 0.0160(10) 0.0250(11) 0.0072(11)
O4 0.0286(11) 0.0314(11) 0.0235(10) 0.0103(9) 0.0118(9) -0.0016(8)
O5 0.0637(16) 0.0481(15) 0.0467(14) 0.0125(12) 0.0319(13) -0.0161(12)
O6 0.0293(12) 0.0502(14) 0.0534(15) 0.0113(12) 0.0065(11) 0.0132(10)
C1 0.0244(13) 0.0299(14) 0.0247(13) 0.0153(12) 0.0101(11) 0.0078(11)
C2 0.0285(14) 0.0499(18) 0.0337(15) 0.0261(14) 0.0095(12) 0.0122(13)
C3 0.0240(13) 0.0451(17) 0.0315(14) 0.0267(13) 0.0049(11) 0.0048(12)
C4 0.0386(17) 0.051(2) 0.0441(19) 0.0280(17) 0.0070(15) 0.0103(15)
C5 0.062(2) 0.048(2) 0.058(2) 0.0255(18) 0.0193(19) 0.0212(18)
C6 0.054(2) 0.065(3) 0.092(3) 0.060(3) 0.034(2) 0.035(2)
C7 0.0377(18) 0.079(3) 0.059(2) 0.051(2) 0.0123(16) 0.0208(18)
C8 0.0334(15) 0.062(2) 0.0422(17) 0.0365(17) 0.0103(14) 0.0140(15)
C9 0.0263(14) 0.0444(17) 0.0357(15) 0.0277(14) 0.0078(12) 0.0059(12)
C10 0.0418(18) 0.065(2) 0.0366(16) 0.0340(16) 0.0144(14) 0.0189(16)
C11 0.057(2) 0.092(3) 0.0381(19) 0.039(2) 0.0216(17) 0.028(2)
C12 0.058(2) 0.083(3) 0.0356(19) 0.021(2) 0.0129(17) 0.030(2)
C13 0.053(2) 0.051(2) 0.045(2) 0.0168(17) 0.0006(17) 0.0170(18)
C14 0.0335(16) 0.0509(19) 0.0362(16) 0.0262(15) 0.0020(13) 0.0063(14)
C15 0.0268(14) 0.0509(18) 0.0292(14) 0.0253(14) 0.0050(11) 0.0113(13)
C16 0.0236(13) 0.0255(13) 0.0231(13) 0.0094(11) 0.0077(11) 0.0109(11)
C17 0.0355(15) 0.0352(15) 0.0250(13) 0.0098(12) 0.0147(12) 0.0134(12)
C18 0.0424(18) 0.0334(17) 0.0312(16) 0.0011(13) 0.0158(14) 0.0059(14)
C19 0.0418(18) 0.0266(16) 0.050(2) 0.0069(15) 0.0171(16) 0.0005(14)
C20 0.0408(17) 0.0316(15) 0.0365(16) 0.0133(13) 0.0202(14) 0.0058(13)
C21 0.0238(14) 0.0242(14) 0.0275(14) 0.0112(12) 0.0080(11) 0.0059(11)
C22 0.0239(13) 0.0368(15) 0.0214(12) 0.0078(12) 0.0035(11) 0.0043(11)
C23 0.0278(15) 0.052(2) 0.0329(16) 0.0110(14) 0.0043(12) 0.0125(14)
C24 0.0253(16) 0.076(3) 0.045(2) 0.0114(19) 0.0110(15) 0.0120(17)
C25 0.0310(17) 0.073(3) 0.050(2) 0.013(2) 0.0235(16) -0.0113(17)
C26 0.0414(18) 0.0443(18) 0.0394(17) 0.0158(15) 0.0184(14) -0.0053(14)
C27 0.0208(12) 0.0309(14) 0.0237(13) 0.0064(11) 0.0100(10) 0.0007(10)
C28 0.048(2) 0.0406(18) 0.058(2) 0.0333(17) 0.0046(16) 0.0053(15)
C29 0.055(2) 0.052(2) 0.095(4) 0.053(3) -0.005(2) 0.0009(19)
C30 0.088(3) 0.078(3) 0.071(3) 0.063(3) -0.011(3) -0.014(3)
C31 0.093(3) 0.075(3) 0.046(2) 0.045(2) 0.006(2) -0.010(3)
C32 0.065(2) 0.048(2) 0.0335(16) 0.0252(16) 0.0108(16) -0.0031(17)
C33 0.0388(16) 0.0345(15) 0.0327(15) 0.0233(13) 0.0021(12) -0.0026(12)
C34 0.0272(14) 0.0252(15) 0.0246(14) 0.0120(12) 0.0067(12) 0.0035(11)
C35 0.0306(15) 0.0341(17) 0.0387(17) 0.0135(14) 0.0101(13) -0.0008(13)
C36 0.0454(19) 0.0268(16) 0.0346(17) 0.0038(13) 0.0087(15) -0.0037(14)
C37 0.0440(18) 0.0323(15) 0.0288(15) 0.0076(12) 0.0103(13) 0.0109(14)
C38 0.0286(14) 0.0290(14) 0.0315(14) 0.0108(12) 0.0125(12) 0.0104(11)
C39 0.0247(13) 0.0246(12) 0.0236(12) 0.0127(11) 0.0055(10) 0.0057(10)
C40 0.0377(15) 0.0294(14) 0.0308(14) 0.0167(12) 0.0121(12) 0.0105(12)
C41 0.053(2) 0.0490(19) 0.0381(17) 0.0310(16) 0.0093(15) 0.0109(16)
C42 0.0344(17) 0.065(2) 0.074(3) 0.055(2) 0.0107(17) 0.0176(16)
C43 0.0431(19) 0.064(2) 0.088(3) 0.055(2) 0.035(2) 0.0324(18)
C44 0.0383(16) 0.0422(17) 0.0458(17) 0.0273(15) 0.0214(14) 0.0203(14)
C45 0.0214(12) 0.0248(12) 0.0270(13) 0.0147(11) 0.0049(10) 0.0053(10)
C46 0.0265(13) 0.0277(13) 0.0266(13) 0.0104(11) 0.0119(11) 0.0062(11)
C47 0.0342(15) 0.0393(17) 0.0431(17) 0.0165(14) 0.0248(14) 0.0064(13)
C48 0.060(2) 0.053(2) 0.0489(19) 0.0303(17) 0.0386(17) 0.0146(17)
C49 0.053(2) 0.068(2) 0.0368(17) 0.0350(17) 0.0208(16) 0.0182(18)
C50 0.0350(16) 0.0481(18) 0.0336(15) 0.0266(14) 0.0160(13) 0.0149(14)
C51 0.0288(13) 0.0273(13) 0.0238(12) 0.0128(11) 0.0149(10) 0.0088(10)

loop_
_atom_type_symbol
_atom_type_description
_atom_type_scat_dispersion_real
_atom_type_scat_dispersion_imag
_atom_type_scat_source
C C 0.0033 0.0016 'International Tables Vol C Tables 4.2.6.8 and 6.1.1.4'
H H 0.0000 0.0000 'International Tables Vol C Tables 4.2.6.8 and 6.1.1.4'
O O 0.0106 0.0060 'International Tables Vol C Tables 4.2.6.8 and 6.1.1.4'
P P 0.1023 0.0942 'International Tables Vol C Tables 4.2.6.8 and 6.1.1.4'
S S 0.1246 0.1234 'International Tables Vol C Tables 4.2.6.8 and 6.1.1.4'
Ru Ru -1.2594 0.8363 'International Tables Vol C Tables 4.2.6.8 and 6.1.1.4'

loop_
_geom_angle_atom_site_label_1
_geom_angle_atom_site_label_2
_geom_angle_atom_site_label_3
_geom_angle
C1 Ru1 O4 98.94(10)
C1 Ru1 O1 100.18(10)
O4 Ru1 O1 85.95(8)
C1 Ru1 P2 86.59(9)
O4 Ru1 P2 85.67(6)
O1 Ru1 P2 169.96(6)
C1 Ru1 O2 163.91(9)
O4 Ru1 O2 82.26(7)
O1 Ru1 O2 63.82(7)
P2 Ru1 O2 109.50(5)
C1 Ru1 P1 92.25(8)
O4 Ru1 P1 167.82(5)
O1 Ru1 P1 87.37(6)
P2 Ru1 P1 99.86(3)
O2 Ru1 P1 85.66(5)
C1 Ru1 S1 131.51(9)
O4 Ru1 S1 88.75(5)
O1 Ru1 S1 32.29(5)
P2 Ru1 S1 141.88(2)
O2 Ru1 S1 32.43(5)
P1 Ru1 S1 80.19(2)
C33 P1 C27 109.29(14)
C33 P1 C21 104.67(15)
C27 P1 C21 98.13(13)
C33 P1 Ru1 114.67(10)
C27 P1 Ru1 116.28(9)
C21 P1 Ru1 112.01(10)
C45 P2 C51 106.96(12)
C45 P2 C39 101.86(12)
C51 P2 C39 102.29(12)
C45 P2 Ru1 113.54(9)
C51 P2 Ru1 117.99(9)
C39 P2 Ru1 112.44(9)
O3 S1 O1 115.70(14)
O3 S1 O2 114.93(13)
O1 S1 O2 106.49(11)
O3 S1 C16 108.29(13)
O1 S1 C16 104.35(12)
O2 S1 C16 106.18(11)
O3 S1 Ru1 147.96(10)
O1 S1 Ru1 53.71(9)
O2 S1 Ru1 54.75(7)
C16 S1 Ru1 103.75(9)
O5 S2 O6 115.83(17)
O5 S2 O4 109.68(14)
O6 S2 O4 112.51(14)
O5 S2 C34 105.44(15)
O6 S2 C34 105.76(15)
O4 S2 C34 106.93(13)
S1 O1 Ru1 94.01(10)
S1 O2 Ru1 92.82(9)
S2 O4 Ru1 126.57(12)
C2 C1 Ru1 175.3(3)
C1 C2 C3 176.6(3)
C2 C3 C9 121.3(3)
C2 C3 C15 117.6(3)
C9 C3 C15 121.1(2)
C5 C4 C9 120.9(3)
C6 C5 C4 119.4(4)
C7 C6 C5 120.9(3)
C6 C7 C8 119.8(3)
C7 C8 C9 120.6(3)
C4 C9 C8 118.4(3)
C4 C9 C3 120.0(3)
C8 C9 C3 121.5(3)
C11 C10 C15 119.7(4)
C12 C11 C10 120.4(4)
C11 C12 C13 120.2(4)
C14 C13 C12 120.3(4)
C13 C14 C15 120.2(3)
C10 C15 C14 119.2(3)
C10 C15 C3 120.7(3)
C14 C15 C3 119.9(3)
C21 C16 C17 121.4(3)
C21 C16 S1 119.7(2)
C17 C16 S1 118.9(2)
C18 C17 C16 119.3(3)
C17 C18 C19 120.7(3)
C20 C19 C18 120.2(3)
C19 C20 C21 120.7(3)
C16 C21 C20 117.6(3)
C16 C21 P1 123.4(2)
C20 C21 P1 118.6(2)
C23 C22 C27 120.1(3)
C24 C23 C22 120.6(4)
C23 C24 C25 120.2(3)
C24 C25 C26 120.3(3)
C25 C26 C27 119.7(4)
C26 C27 C22 118.9(3)
C26 C27 P1 125.4(3)
C22 C27 P1 115.7(2)
C33 C28 C29 118.8(4)
C30 C29 C28 119.7(4)
C31 C30 C29 120.6(4)
C30 C31 C32 121.0(5)
C31 C32 C33 119.4(4)
C28 C33 C32 120.4(3)
C28 C33 P1 119.7(3)
C32 C33 P1 119.0(3)
C39 C34 C35 119.4(3)
C39 C34 S2 127.5(2)
C35 C34 S2 113.1(2)
C36 C35 C34 121.7(3)
C35 C36 C37 119.7(3)
C38 C37 C36 119.4(3)
C37 C38 C39 122.4(3)
C34 C39 C38 117.4(2)
C34 C39 P2 125.5(2)
C38 C39 P2 117.0(2)
C41 C40 C45 119.9(3)
C42 C41 C40 120.8(3)
C41 C42 C43 119.8(3)
C42 C43 C44 120.3(3)
C45 C44 C43 119.8(3)
C44 C45 C40 119.2(3)
C44 C45 P2 122.3(2)
C40 C45 P2 118.6(2)
C51 C46 C47 120.0(3)
C48 C47 C46 120.2(3)
C49 C48 C47 120.3(3)
C48 C49 C50 120.1(3)
C51 C50 C49 120.4(3)
C46 C51 C50 119.1(2)
C46 C51 P2 123.0(2)
C50 C51 P2 117.9(2)

loop_
_geom_bond_atom_site_label_1
_geom_bond_atom_site_label_2
_geom_bond_distance
Ru1 C1 1.855(3)
Ru1 O4 2.105(2)
Ru1 O1 2.237(2)
Ru1 P2 2.2582(7)
Ru1 O2 2.2642(18)
Ru1 P1 2.3177(7)
Ru1 S1 2.7692(7)
P1 C33 1.814(3)
P1 C27 1.822(3)
P1 C21 1.837(3)
P2 C45 1.833(3)
P2 C51 1.838(3)
P2 C39 1.848(3)
S1 O3 1.428(2)
S1 O1 1.483(2)
S1 O2 1.487(2)
S1 C16 1.772(3)
S2 O5 1.431(2)
S2 O6 1.439(3)
S2 O4 1.491(2)
S2 C34 1.779(3)
C1 C2 1.252(4)
C2 C3 1.352(4)
C3 C9 1.477(4)
C3 C15 1.489(4)
C4 C5 1.381(5)
C4 C9 1.391(5)
C5 C6 1.384(6)
C6 C7 1.367(6)
C7 C8 1.385(5)
C8 C9 1.395(4)
C10 C11 1.388(5)
C10 C15 1.399(4)
C11 C12 1.376(6)
C12 C13 1.383(6)
C13 C14 1.375(5)
C14 C15 1.399(4)
C16 C21 1.395(4)
C16 C17 1.400(4)
C17 C18 1.366(5)
C18 C19 1.382(5)
C19 C20 1.383(5)
C20 C21 1.404(4)
C22 C23 1.390(4)
C22 C27 1.397(4)
C23 C24 1.355(5)
C24 C25 1.386(6)
C25 C26 1.389(5)
C26 C27 1.395(4)
C28 C33 1.369(5)
C28 C29 1.415(5)
C29 C30 1.387(7)
C30 C31 1.347(8)
C31 C32 1.380(5)
C32 C33 1.404(5)
C34 C39 1.405(4)
C34 C35 1.406(4)
C35 C36 1.371(5)
C36 C37 1.388(5)
C37 C38 1.380(4)
C38 C39 1.410(4)
C40 C41 1.388(4)
C40 C45 1.396(4)
C41 C42 1.368(5)
C42 C43 1.378(6)
C43 C44 1.399(4)
C44 C45 1.389(4)
C46 C51 1.392(4)
C46 C47 1.396(4)
C47 C48 1.378(5)
C48 C49 1.373(5)
C49 C50 1.394(4)
C50 C51 1.393(4)

loop_
_geom_torsion_atom_site_label_1
_geom_torsion_atom_site_label_2
_geom_torsion_atom_site_label_3
_geom_torsion_atom_site_label_4
_geom_torsion
C1 Ru1 P1 C33 -6.20(15)
O4 Ru1 P1 C33 150.6(3)
O1 Ru1 P1 C33 93.89(14)
P2 Ru1 P1 C33 -93.13(13)
O2 Ru1 P1 C33 157.82(14)
S1 Ru1 P1 C33 125.58(13)
C1 Ru1 P1 C27 123.01(13)
O4 Ru1 P1 C27 -80.1(3)
O1 Ru1 P1 C27 -136.90(11)
P2 Ru1 P1 C27 36.09(10)
O2 Ru1 P1 C27 -72.97(11)
S1 Ru1 P1 C27 -105.20(10)
C1 Ru1 P1 C21 -125.29(14)
O4 Ru1 P1 C21 31.6(3)
O1 Ru1 P1 C21 -25.20(12)
P2 Ru1 P1 C21 147.78(11)
O2 Ru1 P1 C21 38.72(11)
S1 Ru1 P1 C21 6.49(11)
C1 Ru1 P2 C45 174.86(12)
O4 Ru1 P2 C45 75.61(11)
O1 Ru1 P2 C45 42.2(4)
O2 Ru1 P2 C45 -4.59(11)
P1 Ru1 P2 C45 -93.45(9)
S1 Ru1 P2 C45 -6.80(11)
C1 Ru1 P2 C51 -58.85(13)
O4 Ru1 P2 C51 -158.09(11)
O1 Ru1 P2 C51 168.5(3)
O2 Ru1 P2 C51 121.71(11)
P1 Ru1 P2 C51 32.85(10)
S1 Ru1 P2 C51 119.49(10)
C1 Ru1 P2 C39 59.87(12)
O4 Ru1 P2 C39 -39.38(11)
O1 Ru1 P2 C39 -72.8(4)
O2 Ru1 P2 C39 -119.58(10)
P1 Ru1 P2 C39 151.56(9)
S1 Ru1 P2 C39 -121.80(9)
C1 Ru1 S1 O3 -97.3(2)
O4 Ru1 S1 O3 3.6(2)
O1 Ru1 S1 O3 -80.8(2)
P2 Ru1 S1 O3 84.9(2)
O2 Ru1 S1 O3 81.0(2)
P1 Ru1 S1 O3 178.4(2)
C1 Ru1 S1 O1 -16.47(15)
O4 Ru1 S1 O1 84.39(12)
P2 Ru1 S1 O1 165.75(11)
O2 Ru1 S1 O1 161.85(14)
P1 Ru1 S1 O1 -100.74(11)
C1 Ru1 S1 O2 -178.32(15)
O4 Ru1 S1 O2 -77.47(11)
O1 Ru1 S1 O2 -161.85(14)
P2 Ru1 S1 O2 3.89(10)
P1 Ru1 S1 O2 97.40(9)
C1 Ru1 S1 C16 81.40(14)
O4 Ru1 S1 C16 -177.74(11)
O1 Ru1 S1 C16 97.87(14)
P2 Ru1 S1 C16 -96.38(9)
O2 Ru1 S1 C16 -100.27(13)
P1 Ru1 S1 C16 -2.87(9)
O3 S1 O1 Ru1 144.46(12)
O2 S1 O1 Ru1 15.38(12)
C16 S1 O1 Ru1 -96.69(11)
C1 Ru1 O1 S1 167.54(12)
O4 Ru1 O1 S1 -94.08(11)
P2 Ru1 O1 S1 -60.6(4)
O2 Ru1 O1 S1 -10.73(8)
P1 Ru1 O1 S1 75.73(9)
O3 S1 O2 Ru1 -144.70(12)
O1 S1 O2 Ru1 -15.18(12)
C16 S1 O2 Ru1 95.62(11)
C1 Ru1 O2 S1 4.5(4)
O4 Ru1 O2 S1 99.96(10)
O1 Ru1 O2 S1 10.68(8)
P2 Ru1 O2 S1 -177.45(7)
P1 Ru1 O2 S1 -78.51(8)
O5 S2 O4 Ru1 -175.62(16)
O6 S2 O4 Ru1 53.9(2)
C34 S2 O4 Ru1 -61.77(19)
C1 Ru1 O4 S2 -14.94(18)
O1 Ru1 O4 S2 -114.62(16)
P2 Ru1 O4 S2 70.91(15)
O2 Ru1 O4 S2 -178.72(17)
P1 Ru1 O4 S2 -171.50(17)
S1 Ru1 O4 S2 -146.83(15)
O4 Ru1 C1 C2 -86(3)
O1 Ru1 C1 C2 2(3)
P2 Ru1 C1 C2 -171(3)
O2 Ru1 C1 C2 7(3)
P1 Ru1 C1 C2 89(3)
S1 Ru1 C1 C2 10(3)
Ru1 C1 C2 C3 -179(100)
C1 C2 C3 C9 170(6)
C1 C2 C3 C15 -11(6)
C9 C4 C5 C6 0.3(6)
C4 C5 C6 C7 -0.3(6)
C5 C6 C7 C8 0.4(6)
C6 C7 C8 C9 -0.6(5)
C5 C4 C9 C8 -0.4(5)
C5 C4 C9 C3 176.7(3)
C7 C8 C9 C4 0.6(5)
C7 C8 C9 C3 -176.5(3)
C2 C3 C9 C4 -10.8(4)
C15 C3 C9 C4 169.8(3)
C2 C3 C9 C8 166.2(3)
C15 C3 C9 C8 -13.2(4)
C15 C10 C11 C12 0.2(5)
C10 C11 C12 C13 -0.6(6)
C11 C12 C13 C14 1.5(6)
C12 C13 C14 C15 -1.9(5)
C11 C10 C15 C14 -0.6(5)
C11 C10 C15 C3 -176.1(3)
C13 C14 C15 C10 1.5(4)
C13 C14 C15 C3 177.0(3)
C2 C3 C15 C10 125.1(3)
C9 C3 C15 C10 -55.5(4)
C2 C3 C15 C14 -50.4(4)
C9 C3 C15 C14 129.0(3)
O3 S1 C16 C21 176.5(2)
O1 S1 C16 C21 52.7(2)
O2 S1 C16 C21 -59.6(2)
Ru1 S1 C16 C21 -2.8(2)
O3 S1 C16 C17 -3.3(3)
O1 S1 C16 C17 -127.1(2)
O2 S1 C16 C17 120.6(2)
Ru1 S1 C16 C17 177.39(19)
C21 C16 C17 C18 -1.3(4)
S1 C16 C17 C18 178.5(2)
C16 C17 C18 C19 -0.9(5)
C17 C18 C19 C20 2.1(5)
C18 C19 C20 C21 -1.2(5)
C17 C16 C21 C20 2.2(4)
S1 C16 C21 C20 -177.7(2)
C17 C16 C21 P1 -170.7(2)
S1 C16 C21 P1 9.4(3)
C19 C20 C21 C16 -0.9(5)
C19 C20 C21 P1 172.4(3)
C33 P1 C21 C16 -136.6(2)
C27 P1 C21 C16 111.0(3)
Ru1 P1 C21 C16 -11.7(3)
C33 P1 C21 C20 50.6(3)
C27 P1 C21 C20 -61.9(3)
Ru1 P1 C21 C20 175.4(2)
C27 C22 C23 C24 -0.7(5)
C22 C23 C24 C25 -2.9(5)
C23 C24 C25 C26 3.3(6)
C24 C25 C26 C27 -0.1(5)
C25 C26 C27 C22 -3.3(5)
C25 C26 C27 P1 179.0(2)
C23 C22 C27 C26 3.7(4)
C23 C22 C27 P1 -178.4(2)
C33 P1 C27 C26 -15.4(3)
C21 P1 C27 C26 93.3(3)
Ru1 P1 C27 C26 -147.2(2)
C33 P1 C27 C22 166.8(2)
C21 P1 C27 C22 -84.4(2)
Ru1 P1 C27 C22 35.1(2)
C33 C28 C29 C30 -0.6(6)
C28 C29 C30 C31 0.9(7)
C29 C30 C31 C32 -0.4(7)
C30 C31 C32 C33 -0.3(6)
C29 C28 C33 C32 0.0(5)
C29 C28 C33 P1 169.6(3)
C31 C32 C33 C28 0.5(5)
C31 C32 C33 P1 -169.2(3)
C27 P1 C33 C28 143.7(3)
C21 P1 C33 C28 39.4(3)
Ru1 P1 C33 C28 -83.7(3)
C27 P1 C33 C32 -46.5(3)
C21 P1 C33 C32 -150.8(3)
Ru1 P1 C33 C32 86.1(3)
O5 S2 C34 C39 133.3(3)
O6 S2 C34 C39 -103.5(3)
O4 S2 C34 C39 16.6(3)
O5 S2 C34 C35 -47.6(3)
O6 S2 C34 C35 75.6(3)
O4 S2 C34 C35 -164.3(2)
C39 C34 C35 C36 0.1(5)
S2 C34 C35 C36 -179.1(3)
C34 C35 C36 C37 -1.3(5)
C35 C36 C37 C38 1.2(5)
C36 C37 C38 C39 0.3(5)
C35 C34 C39 C38 1.4(4)
S2 C34 C39 C38 -179.6(2)
C35 C34 C39 P2 178.0(2)
S2 C34 C39 P2 -3.0(4)
C37 C38 C39 C34 -1.6(4)
C37 C38 C39 P2 -178.5(2)
C45 P2 C39 C34 -99.8(3)
C51 P2 C39 C34 149.6(2)
Ru1 P2 C39 C34 22.0(3)
C45 P2 C39 C38 76.8(2)
C51 P2 C39 C38 -33.7(2)
Ru1 P2 C39 C38 -161.27(18)
C45 C40 C41 C42 -1.5(5)
C40 C41 C42 C43 4.3(6)
C41 C42 C43 C44 -3.0(6)
C42 C43 C44 C45 -1.1(5)
C43 C44 C45 C40 3.8(5)
C43 C44 C45 P2 -176.4(3)
C41 C40 C45 C44 -2.6(4)
C41 C40 C45 P2 177.7(2)
C51 P2 C45 C44 25.2(3)
C39 P2 C45 C44 -81.7(3)
Ru1 P2 C45 C44 157.2(2)
C51 P2 C45 C40 -155.0(2)
C39 P2 C45 C40 98.0(2)
Ru1 P2 C45 C40 -23.1(2)
C51 C46 C47 C48 -0.3(4)
C46 C47 C48 C49 0.4(5)
C47 C48 C49 C50 -0.5(6)
C48 C49 C50 C51 0.5(5)
C47 C46 C51 C50 0.3(4)
C47 C46 C51 P2 177.5(2)
C49 C50 C51 C46 -0.4(4)
C49 C50 C51 P2 -177.8(3)
C45 P2 C51 C46 31.1(3)
C39 P2 C51 C46 137.7(2)
Ru1 P2 C51 C46 -98.4(2)
C45 P2 C51 C50 -151.7(2)
C39 P2 C51 C50 -45.0(2)
Ru1 P2 C51 C50 78.9(2)
